data_4102360
loop_
_publ_author_name
'Almaz S. Jalilov'
'Gaoquan Li'
'Stephen F. Nelsen'
'Ilia A. Guzei'
'Qin Wu'

_publ_contact_author_address
;
Department of Chemistry
University of Wisconsin-Madison
1101 University Ave
Madison, WI  53706
USA
;
_publ_contact_author_email iguzei@chem.wisc.edu
_publ_contact_author_fax 608-262-0381
_publ_contact_author_name
;
Guzei, Ilia A. 
;
_publ_contact_author_phone 608-263-4694
_publ_section_title
;
 Solution and Solid-State Studies of Doubly Trimethylene-Bridged
 Tetraalkyl p-Phenylenediamine Diradical Dication Conformations
;
_journal_name_full 'Journal of the American Chemical Society'
_journal_page_first 6176
_journal_page_last 6182
_journal_paper_doi 10.1021/ja100322k
_journal_volume 132
_journal_year 2010
_chemical_formula_moiety 'C22 H32 N4, 2(Sb Cl6), 2(C2 H3 N)'
_chemical_formula_sum 'C26 H38 Cl12 N6 Sb2'
_chemical_formula_weight 1103.52
_space_group_IT_number 14
_symmetry_cell_setting monoclinic
_symmetry_Int_Tables_number 14
_symmetry_space_group_name_Hall '-P 2yn'
_symmetry_space_group_name_H-M 'P 1 21/n 1'
_atom_sites_solution_hydrogens geom
_atom_sites_solution_primary direct
_atom_sites_solution_secondary difmap
_audit_creation_method
;
manual editing of the CIF file 
created by SHELXTL Ver. 6.10
and processed with modiCIfer-09152005. 
;
_cell_angle_alpha 90.00
_cell_angle_beta 94.840(4)
_cell_angle_gamma 90.00
_cell_formula_units_Z 2
_cell_length_a 7.2994(3)
_cell_length_b 12.7484(6)
_cell_length_c 21.9094(10)
_cell_measurement_reflns_used 5385
_cell_measurement_temperature 100(2)
_cell_measurement_theta_max 66.1225
_cell_measurement_theta_min 4.0156
_cell_volume 2031.52(16)
_computing_cell_refinement 'SAINT Ver. 7.24A (Bruker-AXS, 2007)'
_computing_data_collection 'APEX2 Ver. 2.1-4 (Bruker-AXS, 2007)'
_computing_data_reduction 'SAINT Ver. 7.24A'
_computing_molecular_graphics 'SHELXTL Ver. 6.10'
_computing_publication_material 'SHELXTL Ver. 6.10'
_computing_structure_refinement 'SHELXTL Ver. 6.10'
_computing_structure_solution 'SHELXTL Ver. 6.10 (Sheldrick, 2008)'
_diffrn_ambient_temperature 100(2)
_diffrn_measured_fraction_theta_full 0.955
_diffrn_measured_fraction_theta_max 0.948
_diffrn_measurement_device_type 'Bruker APEX-II CCD'
_diffrn_measurement_method '0.50\\% \\w and 0.5 \\% \\f scans'
_diffrn_radiation_monochromator graphite
_diffrn_radiation_source 'fine-focus sealed tube'
_diffrn_radiation_type 'Cu K\a'
_diffrn_radiation_wavelength 1.54178
_diffrn_reflns_av_R_equivalents 0.0879
_diffrn_reflns_av_sigmaI/netI 0.0561
_diffrn_reflns_limit_h_max 8
_diffrn_reflns_limit_h_min -8
_diffrn_reflns_limit_k_max 14
_diffrn_reflns_limit_k_min -14
_diffrn_reflns_limit_l_max 25
_diffrn_reflns_limit_l_min -26
_diffrn_reflns_number 24382
_diffrn_reflns_theta_full 67.00
_diffrn_reflns_theta_max 67.49
_diffrn_reflns_theta_min 4.02
_exptl_absorpt_coefficient_mu 18.044
_exptl_absorpt_correction_T_max 0.4657
_exptl_absorpt_correction_T_min 0.1308
_exptl_absorpt_correction_type numerical
_exptl_absorpt_process_details
;
SADABS  (Bruker-AXS, 2003)
;
_exptl_crystal_colour black
_exptl_crystal_density_diffrn 1.804
_exptl_crystal_density_method 'not measured'
_exptl_crystal_description needle
_exptl_crystal_F_000 1084
_exptl_crystal_size_max 0.19
_exptl_crystal_size_mid 0.13
_exptl_crystal_size_min 0.05
_refine_diff_density_max 1.187
_refine_diff_density_min -2.140
_refine_diff_density_rms 0.155
_refine_ls_extinction_method none
_refine_ls_goodness_of_fit_ref 1.146
_refine_ls_hydrogen_treatment constr
_refine_ls_matrix_type full
_refine_ls_number_parameters 236
_refine_ls_number_reflns 3479
_refine_ls_number_restraints 18
_refine_ls_restrained_S_all 1.143
_refine_ls_R_factor_all 0.0874
_refine_ls_R_factor_gt 0.0646
_refine_ls_shift/su_max 0.001
_refine_ls_shift/su_mean 0.000
_refine_ls_structure_factor_coef Fsqd
_refine_ls_weighting_details 'calc w=1/[\s^2^(Fo^2^)+(0.0212P)^2^+27.8830P] where P=(Fo^2^+2Fc^2^)/3'
_refine_ls_weighting_scheme calc
_refine_ls_wR_factor_gt 0.1265
_refine_ls_wR_factor_ref 0.1353
_reflns_number_gt 2737
_reflns_number_total 3479
_reflns_threshold_expression I>2\s(I)
_cod_data_source_file ja100322k_si_004.cif
_cod_data_source_block nelsen19
_cod_original_sg_symbol_Hall '-P 2yn      '
_cod_original_sg_symbol_H-M 'P 1 21/n 1 '
_cod_database_code 4102360

loop_
_symmetry_equiv_pos_as_xyz
'x, y, z'
'-x+1/2, y+1/2, -z+1/2'
'-x, -y, -z'
'x-1/2, -y-1/2, z-1/2'

loop_
_atom_site_label
_atom_site_type_symbol
_atom_site_fract_x
_atom_site_fract_y
_atom_site_fract_z
_atom_site_U_iso_or_equiv
_atom_site_adp_type
_atom_site_occupancy
_atom_site_symmetry_multiplicity
_atom_site_calc_flag
_atom_site_refinement_flags
_atom_site_disorder_assembly
_atom_site_disorder_group
Sb1 Sb 0.5544(3) 0.10135(19) 0.64223(6) 0.0206(4) Uani 0.835(12) 1 d P A 1
Cl1 Cl 0.5604(5) -0.0325(3) 0.71794(16) 0.0305(9) Uani 0.835(12) 1 d P A 1
Cl2 Cl 0.8267(5) 0.0331(3) 0.60652(14) 0.0273(9) Uani 0.835(12) 1 d P A 1
Cl3 Cl 0.3763(5) -0.0101(3) 0.57414(15) 0.0389(11) Uani 0.835(12) 1 d P A 1
Cl4 Cl 0.5480(5) 0.2346(3) 0.56626(16) 0.0323(11) Uani 0.835(12) 1 d P A 1
Cl5 Cl 0.2830(4) 0.1707(3) 0.67776(17) 0.0291(8) Uani 0.835(12) 1 d P A 1
Cl6 Cl 0.7394(5) 0.2109(3) 0.70967(17) 0.0322(9) Uani 0.835(12) 1 d P A 1
Sb1B Sb 0.5910(16) 0.1214(9) 0.6467(4) 0.040(3) Uiso 0.165(12) 1 d PD A 2
Cl1B Cl 0.577(3) -0.0273(14) 0.7094(9) 0.057(4) Uiso 0.165(12) 1 d PD A 2
Cl2B Cl 0.870(2) 0.0616(16) 0.6134(9) 0.057(4) Uiso 0.165(12) 1 d PD A 2
Cl3B Cl 0.429(3) 0.0307(18) 0.5658(7) 0.057(4) Uiso 0.165(12) 1 d PD A 2
Cl4B Cl 0.604(3) 0.2701(15) 0.5840(9) 0.057(4) Uiso 0.165(12) 1 d PD A 2
Cl5B Cl 0.312(2) 0.1809(16) 0.6800(9) 0.057(4) Uiso 0.165(12) 1 d PD A 2
Cl6B Cl 0.754(3) 0.2128(17) 0.7269(9) 0.057(4) Uiso 0.165(12) 1 d PD A 2
N1 N 0.1325(10) 0.2683(6) 0.4822(3) 0.0278(18) Uani 1 1 d . . .
N2 N -0.1279(10) 0.3589(6) 0.3876(3) 0.0284(18) Uani 1 1 d . . .
C1 C 0.0487(12) 0.3661(7) 0.5711(4) 0.024(2) Uani 1 1 d . . .
H1 H -0.0093 0.3059 0.5862 0.029 Uiso 1 1 calc R . .
C2 C 0.0442(12) 0.4584(7) 0.6025(4) 0.026(2) Uani 1 1 d . . .
H2 H -0.0214 0.4622 0.6380 0.031 Uiso 1 1 calc R . .
C3 C 0.1354(12) 0.5483(7) 0.5829(4) 0.025(2) Uani 1 1 d . . .
C4 C 0.2365(12) 0.5372(8) 0.5314(4) 0.030(2) Uani 1 1 d . . .
H4 H 0.3065 0.5953 0.5194 0.036 Uiso 1 1 calc R . .
C5 C 0.2388(12) 0.4476(8) 0.4982(5) 0.030(2) Uani 1 1 d . . .
H5 H 0.3071 0.4444 0.4632 0.036 Uiso 1 1 calc R . .
C6 C 0.1388(11) 0.3582(7) 0.5158(4) 0.024(2) Uani 1 1 d . . .
C7 C 0.0346(15) 0.1764(8) 0.5025(5) 0.041(3) Uani 1 1 d . . .
H7A H 0.0295 0.1226 0.4705 0.062 Uiso 1 1 calc R . .
H7B H -0.0906 0.1965 0.5106 0.062 Uiso 1 1 calc R . .
H7C H 0.0993 0.1485 0.5400 0.062 Uiso 1 1 calc R . .
C8 C 0.2424(16) 0.2510(9) 0.4308(5) 0.041(3) Uani 1 1 d . . .
H8A H 0.3210 0.1885 0.4391 0.050 Uiso 1 1 calc R . .
H8B H 0.3240 0.3122 0.4266 0.050 Uiso 1 1 calc R . .
C9 C 0.1199(16) 0.2343(9) 0.3686(5) 0.045(3) Uani 1 1 d . . .
H9A H 0.2009 0.2128 0.3368 0.054 Uiso 1 1 calc R . .
H9B H 0.0337 0.1758 0.3742 0.054 Uiso 1 1 calc R . .
C10 C 0.0052(16) 0.3326(9) 0.3444(5) 0.044(3) Uani 1 1 d . . .
H10A H 0.0884 0.3929 0.3397 0.053 Uiso 1 1 calc R . .
H10B H -0.0591 0.3168 0.3038 0.053 Uiso 1 1 calc R . .
C11 C -0.2695(16) 0.2787(9) 0.3926(6) 0.047(3) Uani 1 1 d . . .
H11A H -0.2524 0.2222 0.3633 0.071 Uiso 1 1 calc R . .
H11B H -0.3913 0.3102 0.3837 0.071 Uiso 1 1 calc R . .
H11C H -0.2595 0.2501 0.4343 0.071 Uiso 1 1 calc R . .
N3 N 0.5843(13) 0.5282(8) 0.6436(4) 0.044(2) Uani 1 1 d . . .
C12 C 0.5204(14) 0.4928(8) 0.6834(5) 0.033(2) Uani 1 1 d . . .
C13 C 0.4345(14) 0.4467(8) 0.7352(5) 0.037(2) Uani 1 1 d . . .
H13A H 0.3021 0.4611 0.7309 0.056 Uiso 1 1 calc R . .
H13B H 0.4890 0.4775 0.7735 0.056 Uiso 1 1 calc R . .
H13C H 0.4548 0.3707 0.7359 0.056 Uiso 1 1 calc R . .

loop_
_atom_site_aniso_label
_atom_site_aniso_U_11
_atom_site_aniso_U_22
_atom_site_aniso_U_33
_atom_site_aniso_U_23
_atom_site_aniso_U_13
_atom_site_aniso_U_12
Sb1 0.0206(6) 0.0208(6) 0.0207(5) 0.0024(4) 0.0036(4) 0.0025(6)
Cl1 0.0339(17) 0.0267(16) 0.0329(17) 0.0141(12) 0.0139(13) 0.0075(12)
Cl2 0.0282(16) 0.0241(17) 0.0312(16) 0.0055(12) 0.0127(13) 0.0077(12)
Cl3 0.042(2) 0.032(2) 0.0416(18) -0.0071(13) -0.0047(14) -0.0034(16)
Cl4 0.0301(18) 0.032(2) 0.0354(17) 0.0173(14) 0.0061(14) 0.0095(14)
Cl5 0.0207(15) 0.0301(17) 0.0373(16) 0.0042(12) 0.0066(12) 0.0062(12)
Cl6 0.0299(16) 0.0352(17) 0.0313(18) -0.0101(14) 0.0009(14) -0.0017(12)
N1 0.025(4) 0.032(5) 0.028(4) 0.009(3) 0.009(3) 0.001(3)
N2 0.025(4) 0.034(5) 0.027(4) 0.003(3) 0.004(3) 0.001(4)
C1 0.023(5) 0.018(5) 0.031(5) 0.007(4) 0.002(4) 0.000(4)
C2 0.020(5) 0.035(6) 0.024(5) -0.002(4) 0.002(4) 0.003(4)
C3 0.021(5) 0.023(5) 0.030(5) 0.004(4) -0.001(4) 0.003(4)
C4 0.023(5) 0.030(6) 0.038(6) 0.009(4) 0.006(4) 0.002(4)
C5 0.021(5) 0.033(6) 0.037(6) 0.010(4) 0.005(4) 0.010(4)
C6 0.015(4) 0.028(5) 0.029(5) 0.007(4) 0.006(4) 0.008(4)
C7 0.048(7) 0.033(6) 0.046(6) -0.005(5) 0.017(5) -0.009(5)
C8 0.051(7) 0.031(6) 0.044(6) -0.002(5) 0.013(5) 0.005(5)
C9 0.052(7) 0.053(8) 0.030(6) -0.004(5) 0.000(5) -0.002(6)
C10 0.061(8) 0.036(7) 0.038(6) -0.003(5) 0.016(6) -0.011(6)
C11 0.051(7) 0.036(7) 0.059(7) -0.006(5) 0.025(6) -0.009(5)
N3 0.042(6) 0.055(6) 0.035(5) 0.015(5) -0.001(4) -0.011(5)
C12 0.029(5) 0.038(6) 0.032(5) 0.001(5) -0.005(5) -0.004(5)
C13 0.036(6) 0.030(6) 0.047(6) 0.003(5) 0.011(5) -0.001(5)

loop_
_atom_type_symbol
_atom_type_description
_atom_type_scat_dispersion_real
_atom_type_scat_dispersion_imag
_atom_type_scat_source
C C 0.0181 0.0091 'International Tables Vol C Tables 4.2.6.8 and 6.1.1.4'
H H 0.0000 0.0000 'International Tables Vol C Tables 4.2.6.8 and 6.1.1.4'
N N 0.0311 0.0180 'International Tables Vol C Tables 4.2.6.8 and 6.1.1.4'
Cl Cl 0.3639 0.7018 'International Tables Vol C Tables 4.2.6.8 and 6.1.1.4'
Sb Sb -0.0562 5.8946 'International Tables Vol C Tables 4.2.6.8 and 6.1.1.4'

loop_
_geom_angle_atom_site_label_1
_geom_angle_atom_site_label_2
_geom_angle_atom_site_label_3
_geom_angle
_geom_angle_site_symmetry_1
_geom_angle_publ_flag
Cl5 Sb1 Cl2 179.59(14) . yes
Cl5 Sb1 Cl3 90.07(13) . yes
Cl2 Sb1 Cl3 90.18(12) . yes
Cl5 Sb1 Cl6 91.35(12) . yes
Cl2 Sb1 Cl6 88.41(12) . yes
Cl3 Sb1 Cl6 178.58(12) . yes
Cl5 Sb1 Cl4 89.77(10) . yes
Cl2 Sb1 Cl4 89.90(10) . yes
Cl3 Sb1 Cl4 90.59(12) . yes
Cl6 Sb1 Cl4 89.54(13) . yes
Cl5 Sb1 Cl1 90.32(12) . yes
Cl2 Sb1 Cl1 90.01(11) . yes
Cl3 Sb1 Cl1 89.19(13) . yes
Cl6 Sb1 Cl1 90.68(12) . yes
Cl4 Sb1 Cl1 179.76(15) . yes
Cl6B Sb1B Cl2B 89.7(5) . yes
Cl6B Sb1B Cl4B 89.7(5) . yes
Cl2B Sb1B Cl4B 90.06(16) . yes
Cl6B Sb1B Cl1B 90.5(5) . yes
Cl2B Sb1B Cl1B 90.1(5) . yes
Cl4B Sb1B Cl1B 179.8(5) . yes
Cl6B Sb1B Cl5B 90.3(5) . yes
Cl2B Sb1B Cl5B 179.9(3) . yes
Cl4B Sb1B Cl5B 89.97(16) . yes
Cl1B Sb1B Cl5B 89.8(5) . yes
Cl6B Sb1B Cl3B 179.5(5) . yes
Cl2B Sb1B Cl3B 89.95(15) . yes
Cl4B Sb1B Cl3B 89.92(15) . yes
Cl1B Sb1B Cl3B 89.98(16) . yes
Cl5B Sb1B Cl3B 89.99(16) . yes
C6 N1 C8 123.4(8) . ?
C6 N1 C7 120.4(8) . ?
C8 N1 C7 115.5(8) . ?
C3 N2 C10 124.8(8) 3_566 ?
C3 N2 C11 121.1(8) 3_566 ?
C10 N2 C11 113.8(8) . ?
C2 C1 C6 121.3(9) . ?
C2 C1 H1 119.3 . ?
C6 C1 H1 119.3 . ?
C1 C2 C3 121.1(9) . ?
C1 C2 H2 119.5 . ?
C3 C2 H2 119.5 . ?
N2 C3 C4 121.2(9) 3_566 ?
N2 C3 C2 121.8(8) 3_566 ?
C4 C3 C2 117.0(9) . ?
C5 C4 C3 123.2(9) . ?
C5 C4 H4 118.4 . ?
C3 C4 H4 118.4 . ?
C4 C5 C6 119.9(9) . ?
C4 C5 H5 120.1 . ?
C6 C5 H5 120.1 . ?
N1 C6 C5 121.4(8) . ?
N1 C6 C1 121.4(8) . ?
C5 C6 C1 117.2(9) . ?
N1 C7 H7A 109.5 . ?
N1 C7 H7B 109.5 . ?
H7A C7 H7B 109.5 . ?
N1 C7 H7C 109.5 . ?
H7A C7 H7C 109.5 . ?
H7B C7 H7C 109.5 . ?
N1 C8 C9 112.3(9) . ?
N1 C8 H8A 109.1 . ?
C9 C8 H8A 109.1 . ?
N1 C8 H8B 109.1 . ?
C9 C8 H8B 109.1 . ?
H8A C8 H8B 107.9 . ?
C10 C9 C8 115.4(9) . ?
C10 C9 H9A 108.4 . ?
C8 C9 H9A 108.4 . ?
C10 C9 H9B 108.4 . ?
C8 C9 H9B 108.4 . ?
H9A C9 H9B 107.5 . ?
N2 C10 C9 109.3(8) . ?
N2 C10 H10A 109.8 . ?
C9 C10 H10A 109.8 . ?
N2 C10 H10B 109.8 . ?
C9 C10 H10B 109.8 . ?
H10A C10 H10B 108.3 . ?
N2 C11 H11A 109.5 . ?
N2 C11 H11B 109.5 . ?
H11A C11 H11B 109.5 . ?
N2 C11 H11C 109.5 . ?
H11A C11 H11C 109.5 . ?
H11B C11 H11C 109.5 . ?
N3 C12 C13 179.3(12) . ?
C12 C13 H13A 109.5 . ?
C12 C13 H13B 109.5 . ?
H13A C13 H13B 109.5 . ?
C12 C13 H13C 109.5 . ?
H13A C13 H13C 109.5 . ?
H13B C13 H13C 109.5 . ?

loop_
_geom_bond_atom_site_label_1
_geom_bond_atom_site_label_2
_geom_bond_distance
_geom_bond_site_symmetry_2
_geom_bond_publ_flag
Sb1 Cl5 2.360(3) . yes
Sb1 Cl2 2.363(3) . yes
Sb1 Cl3 2.368(3) . yes
Sb1 Cl6 2.371(4) . yes
Sb1 Cl4 2.376(3) . yes
Sb1 Cl1 2.377(3) . yes
Sb1B Cl6B 2.348(12) . yes
Sb1B Cl2B 2.348(12) . yes
Sb1B Cl4B 2.348(11) . yes
Sb1B Cl1B 2.348(11) . yes
Sb1B Cl5B 2.348(11) . yes
Sb1B Cl3B 2.348(11) . yes
N1 C6 1.361(12) . ?
N1 C8 1.454(13) . ?
N1 C7 1.461(12) . ?
N2 C3 1.351(12) 3_566 ?
N2 C10 1.451(13) . ?
N2 C11 1.465(13) . ?
C1 C2 1.365(13) . ?
C1 C6 1.429(13) . ?
C1 H1 0.9500 . ?
C2 C3 1.410(13) . ?
C2 H2 0.9500 . ?
C3 N2 1.351(12) 3_566 ?
C3 C4 1.406(13) . ?
C4 C5 1.356(14) . ?
C4 H4 0.9500 . ?
C5 C6 1.424(13) . ?
C5 H5 0.9500 . ?
C7 H7A 0.9800 . ?
C7 H7B 0.9800 . ?
C7 H7C 0.9800 . ?
C8 C9 1.579(14) . ?
C8 H8A 0.9900 . ?
C8 H8B 0.9900 . ?
C9 C10 1.575(16) . ?
C9 H9A 0.9900 . ?
C9 H9B 0.9900 . ?
C10 H10A 0.9900 . ?
C10 H10B 0.9900 . ?
C11 H11A 0.9800 . ?
C11 H11B 0.9800 . ?
C11 H11C 0.9800 . ?
N3 C12 1.117(13) . ?
C12 C13 1.466(14) . ?
C13 H13A 0.9800 . ?
C13 H13B 0.9800 . ?
C13 H13C 0.9800 . ?

loop_
_geom_torsion_atom_site_label_1
_geom_torsion_atom_site_label_2
_geom_torsion_atom_site_label_3
_geom_torsion_atom_site_label_4
_geom_torsion
_geom_torsion_site_symmetry_1
_geom_torsion_site_symmetry_4
C6 C1 C2 C3 -2.8(13) . .
C1 C2 C3 N2 178.1(8) . 3_566
C1 C2 C3 C4 -2.5(13) . .
N2 C3 C4 C5 -175.9(9) 3_566 .
C2 C3 C4 C5 4.7(14) . .
C3 C4 C5 C6 -1.5(14) . .
C8 N1 C6 C5 7.6(13) . .
C7 N1 C6 C5 177.7(9) . .
C8 N1 C6 C1 -171.0(8) . .
C7 N1 C6 C1 -0.9(13) . .
C4 C5 C6 N1 177.5(8) . .
C4 C5 C6 C1 -3.9(13) . .
C2 C1 C6 N1 -175.4(8) . .
C2 C1 C6 C5 6.0(13) . .
C6 N1 C8 C9 -118.0(10) . .
C7 N1 C8 C9 71.5(11) . .
N1 C8 C9 C10 66.4(12) . .
C3 N2 C10 C9 120.1(10) 3_566 .
C11 N2 C10 C9 -65.6(11) . .
C8 C9 C10 N2 -64.0(12) . .
